data_4515847
loop_
_publ_author_name
'Yang, Hui'
'Guo, Feng'
'Lama, Prem'
'Gao, Wen-Yang'
'Wu, Hui'
'Barbour, Leonard J.'
'Zhou, Wei'
'Zhang, Jian'
'Aguila, Briana'
'Ma, Shengqian'

_publ_section_title
;
 Visualizing Structural Transformation and Guest Binding in a Flexible
 Metal-Organic Framework under High Pressure and Room Temperature.
;
_journal_issue 9
_journal_name_full 'ACS central science'
_journal_page_first 1194
_journal_page_last 1200
_journal_paper_doi 10.1021/acscentsci.8b00378
_journal_volume 4
_journal_year 2018
_chemical_absolute_configuration ad
_chemical_formula_moiety '0.25(C88 H72 Cd4 N16 O16)'
_chemical_formula_sum 'C22 H18 Cd N4 O4'
_chemical_formula_weight 514.80
_space_group_crystal_system tetragonal
_space_group_IT_number 90
_space_group_name_Hall 'P 4ab 2ab'
_space_group_name_H-M_alt 'P 4 21 2'
_atom_sites_solution_hydrogens geom
_atom_sites_solution_primary direct
_atom_sites_solution_secondary difmap
_audit_creation_date 2017-10-23
_audit_creation_method
;
Olex2 1.2
(compiled 2017.08.10 svn.r3458 for OlexSys, GUI svn.r5381)
;
_cell_angle_alpha 90.00
_cell_angle_beta 90.00
_cell_angle_gamma 90.00
_cell_formula_units_Z 4
_cell_length_a 18.855(4)
_cell_length_b 18.855(4)
_cell_length_c 8.0473(19)
_cell_measurement_reflns_used 2525
_cell_measurement_temperature 298(2)
_cell_measurement_theta_max 18.32
_cell_measurement_theta_min 2.44
_cell_volume 2860.9(11)
_computing_molecular_graphics 'Olex2 (Dolomanov et al., 2009)'
_computing_publication_material 'Olex2 (Dolomanov et al., 2009)'
_computing_structure_refinement 'ShelXH-1997 (Sheldrick, 2008)'
_computing_structure_solution 'SHELXS-97 (Sheldrick, 1990)'
_diffrn_ambient_temperature 298.15
_diffrn_measured_fraction_theta_full 0.991
_diffrn_measured_fraction_theta_max 0.991
_diffrn_measurement_device_type 'Bruker D8 venture PHOTON II CPAD'
_diffrn_measurement_method '\f \ch and \w scans'
_diffrn_radiation_monochromator graphite
_diffrn_radiation_type MoK\a
_diffrn_radiation_wavelength 0.71073
_diffrn_reflns_av_R_equivalents 0.2011
_diffrn_reflns_av_unetI/netI 0.0683
_diffrn_reflns_limit_h_max 22
_diffrn_reflns_limit_h_min -22
_diffrn_reflns_limit_k_max 22
_diffrn_reflns_limit_k_min -22
_diffrn_reflns_limit_l_max 9
_diffrn_reflns_limit_l_min -9
_diffrn_reflns_number 43765
_diffrn_reflns_theta_full 25.00
_diffrn_reflns_theta_max 25.00
_diffrn_reflns_theta_min 2.42
_diffrn_source 'fine-focus sealed tube'
_exptl_absorpt_coefficient_mu 0.790
_exptl_absorpt_correction_T_max 0.9167
_exptl_absorpt_correction_T_min 0.7335
_exptl_absorpt_correction_type multi-scan
_exptl_absorpt_process_details SADABS
_exptl_crystal_colour colorless
_exptl_crystal_density_diffrn 1.195
_exptl_crystal_description block
_exptl_crystal_F_000 1032
_exptl_crystal_size_max 0.418
_exptl_crystal_size_mid 0.236
_exptl_crystal_size_min 0.112
_platon_squeeze_details
;
;
_refine_diff_density_max 0.298
_refine_diff_density_min -0.670
_refine_diff_density_rms 0.069
_refine_ls_abs_structure_details 'Flack H D (1983), Acta Cryst. A39, 876-881'
_refine_ls_abs_structure_Flack 0.09(5)
_refine_ls_extinction_method none
_refine_ls_goodness_of_fit_ref 1.032
_refine_ls_hydrogen_treatment constr
_refine_ls_matrix_type full
_refine_ls_number_parameters 142
_refine_ls_number_reflns 2525
_refine_ls_number_restraints 0
_refine_ls_restrained_S_all 1.032
_refine_ls_R_factor_all 0.0472
_refine_ls_R_factor_gt 0.0428
_refine_ls_shift/su_max 0.000
_refine_ls_shift/su_mean 0.000
_refine_ls_structure_factor_coef Fsqd
_refine_ls_weighting_details 'calc w=1/[\s^2^(Fo^2^)+(0.0509P)^2^+0.0000P] where P=(Fo^2^+2Fc^2^)/3'
_refine_ls_weighting_scheme calc
_refine_ls_wR_factor_gt 0.1040
_refine_ls_wR_factor_ref 0.1065
_reflns_number_gt 2299
_reflns_number_total 2525
_reflns_threshold_expression >2sigma(I)
_cod_data_source_file oc8b00378_si_003.cif
_cod_data_source_block 298k_sqd
_cod_original_cell_volume 2860.8(11)
_cod_database_code 4515847
_olex2_refinement_description
;
1. Fixed Uiso
 At 1.2 times of:
  All C(H) groups
 At 1.5 times of:
  All C(H,H,H) groups
2.a Aromatic/amide H refined with riding coordinates:
 C1(H1), C2(H2), C6(H6), C7(H7), C9(H9), C10(H10)
2.b Idealised Me refined as rotating group:
 C4(H4A,H4B,H4C)
;
_olex2_submission_special_instructions 'No special instructions were received'

loop_
_space_group_symop_id
_space_group_symop_operation_xyz
1 'x, y, z'
2 '-y+1/2, x+1/2, z'
3 '-x, -y, z'
4 'y+1/2, -x+1/2, z'
5 'x+1/2, -y+1/2, -z'
6 '-x+1/2, y+1/2, -z'
7 'y, x, -z'
8 '-y, -x, -z'

loop_
_atom_site_label
_atom_site_type_symbol
_atom_site_fract_x
_atom_site_fract_y
_atom_site_fract_z
_atom_site_U_iso_or_equiv
_atom_site_adp_type
_atom_site_occupancy
_atom_site_calc_flag
_atom_site_site_symmetry_order
_atom_site_refinement_flags_posn
_atom_site_refinement_flags_adp
_atom_site_refinement_flags_occupancy
Cd1 Cd 0.215630(13) 0.215630(13) 0.5000 0.04209(16) Uani 1 d 2 S T P
O1 O 0.1807(2) 0.22884(19) 0.2280(4) 0.0739(10) Uani 1 d 1 . . .
O2 O 0.09278(18) 0.22165(19) 0.4093(4) 0.0698(9) Uani 1 d 1 . . .
N1 N -0.16854(17) 0.29777(19) -0.4256(4) 0.0491(8) Uani 1 d 1 . . .
N2 N -0.07493(19) 0.2946(2) -0.2662(4) 0.0527(9) Uani 1 d 1 . . .
C1 C -0.1235(2) 0.3512(2) -0.4719(6) 0.0609(12) Uani 1 d 1 . . .
H1 H -0.1315 0.3831 -0.5580 0.073 Uiso 1 calc 1 R . .
C2 C -0.0655(3) 0.3504(3) -0.3727(6) 0.0668(12) Uani 1 d 1 . . .
H2 H -0.0271 0.3814 -0.3762 0.080 Uiso 1 calc 1 R . .
C3 C -0.1369(2) 0.2627(2) -0.3057(5) 0.0525(10) Uani 1 d 1 . . .
C4 C -0.1646(3) 0.1976(3) -0.2272(8) 0.0871(19) Uani 1 d 1 . . .
H4A H -0.2052 0.2091 -0.1606 0.131 Uiso 1 calc 1 GR . .
H4B H -0.1286 0.1770 -0.1582 0.131 Uiso 1 calc 1 GR . .
H4C H -0.1781 0.1643 -0.3119 0.131 Uiso 1 calc 1 GR . .
C5 C -0.0276(2) 0.2760(3) -0.1323(6) 0.0553(12) Uani 1 d 1 . . .
C6 C -0.0521(3) 0.2743(3) 0.0303(6) 0.0704(14) Uani 1 d 1 . . .
H6 H -0.0994 0.2844 0.0529 0.084 Uiso 1 calc 1 R . .
C7 C -0.0069(3) 0.2578(3) 0.1572(6) 0.0664(16) Uani 1 d 1 . . .
H7 H -0.0242 0.2547 0.2652 0.080 Uiso 1 calc 1 R . .
C8 C 0.0654(3) 0.2455(3) 0.1267(6) 0.0538(12) Uani 1 d 1 . . .
C9 C 0.0885(2) 0.2474(3) -0.0384(5) 0.0585(12) Uani 1 d 1 . . .
H9 H 0.1359 0.2381 -0.0626 0.070 Uiso 1 calc 1 R . .
C10 C 0.0419(2) 0.2628(3) -0.1661(7) 0.0602(14) Uani 1 d 1 . . .
H10 H 0.0580 0.2641 -0.2753 0.072 Uiso 1 calc 1 R . .
C11 C 0.1155(3) 0.2298(3) 0.2645(6) 0.0585(12) Uani 1 d 1 . . .

loop_
_atom_site_aniso_label
_atom_site_aniso_U_11
_atom_site_aniso_U_22
_atom_site_aniso_U_33
_atom_site_aniso_U_23
_atom_site_aniso_U_13
_atom_site_aniso_U_12
Cd1 0.04661(19) 0.04661(19) 0.0330(2) 0.00173(18) -0.00173(18) 0.00399(14)
O1 0.063(2) 0.111(3) 0.0467(19) -0.0175(18) -0.0201(17) 0.026(2)
O2 0.068(2) 0.091(2) 0.0504(19) 0.0179(18) -0.0256(16) -0.0144(17)
N1 0.0454(19) 0.062(2) 0.0394(17) 0.0146(16) -0.0018(15) -0.0058(16)
N2 0.047(2) 0.069(2) 0.0417(17) 0.0086(18) -0.0098(16) 0.0006(18)
C1 0.047(2) 0.067(3) 0.068(3) 0.019(3) -0.005(2) -0.0078(19)
C2 0.051(3) 0.083(3) 0.066(3) 0.012(3) 0.006(2) -0.016(3)
C3 0.048(2) 0.060(3) 0.050(2) 0.009(2) -0.005(2) -0.004(2)
C4 0.085(4) 0.087(4) 0.089(4) 0.051(3) -0.031(3) -0.021(3)
C5 0.053(3) 0.077(3) 0.035(2) 0.003(3) -0.0061(19) 0.008(2)
C6 0.046(2) 0.116(4) 0.050(3) -0.001(3) -0.002(2) 0.013(2)
C7 0.061(3) 0.102(5) 0.036(2) 0.006(2) 0.001(3) 0.005(3)
C8 0.054(3) 0.064(3) 0.043(2) -0.003(2) -0.021(2) 0.006(2)
C9 0.052(2) 0.084(3) 0.039(3) -0.005(2) -0.0034(19) 0.014(2)
C10 0.043(3) 0.089(4) 0.048(3) -0.002(3) -0.003(2) 0.003(3)
C11 0.062(3) 0.060(3) 0.053(3) -0.009(2) -0.010(2) 0.007(2)

loop_
_atom_type_symbol
_atom_type_description
_atom_type_scat_dispersion_real
_atom_type_scat_dispersion_imag
_atom_type_scat_source
C C 0.0033 0.0016 'International Tables Vol C Tables 4.2.6.8 and 6.1.1.4'
H H 0.0000 0.0000 'International Tables Vol C Tables 4.2.6.8 and 6.1.1.4'
Cd Cd -0.8075 1.2024 'International Tables Vol C Tables 4.2.6.8 and 6.1.1.4'
N N 0.0061 0.0033 'International Tables Vol C Tables 4.2.6.8 and 6.1.1.4'
O O 0.0106 0.0060 'International Tables Vol C Tables 4.2.6.8 and 6.1.1.4'

loop_
_geom_angle_atom_site_label_1
_geom_angle_atom_site_label_2
_geom_angle_atom_site_label_3
_geom_angle
_geom_angle_site_symmetry_1
_geom_angle_site_symmetry_3
O1 Cd1 O1 165.6(2) 7_556 .
O1 Cd1 O2 113.72(12) . 7_556
O1 Cd1 O2 113.72(12) 7_556 .
O1 Cd1 O2 55.71(12) 7_556 7_556
O1 Cd1 O2 55.71(12) . .
O1 Cd1 C11 28.02(14) . .
O1 Cd1 C11 140.87(15) . 7_556
O1 Cd1 C11 28.02(14) 7_556 7_556
O1 Cd1 C11 140.87(15) 7_556 .
O2 Cd1 O2 100.31(16) 7_556 .
O2 Cd1 C11 109.83(13) . 7_556
O2 Cd1 C11 27.72(13) . .
O2 Cd1 C11 27.71(13) 7_556 7_556
O2 Cd1 C11 109.84(13) 7_556 .
N1 Cd1 O1 92.06(13) 2_556 7_556
N1 Cd1 O1 96.59(12) 5 7_556
N1 Cd1 O1 92.06(13) 5 .
N1 Cd1 O1 96.58(12) 2_556 .
N1 Cd1 O2 147.09(12) 2_556 7_556
N1 Cd1 O2 85.90(13) 2_556 .
N1 Cd1 O2 85.90(13) 5 7_556
N1 Cd1 O2 147.09(12) 5 .
N1 Cd1 N1 106.36(18) 5 2_556
N1 Cd1 C11 119.93(14) 5 .
N1 Cd1 C11 90.68(13) 5 7_556
N1 Cd1 C11 119.93(14) 2_556 7_556
N1 Cd1 C11 90.68(13) 2_556 .
C11 Cd1 C11 129.6(2) . 7_556
C11 O1 Cd1 93.4(3) . .
C11 O2 Cd1 87.6(3) . .
C1 N1 Cd1 127.2(3) . 4_454
C3 N1 Cd1 124.9(3) . 4_454
C3 N1 C1 106.8(4) . .
C2 N2 C5 125.0(4) . .
C3 N2 C2 107.9(3) . .
C3 N2 C5 127.0(4) . .
C2 C1 N1 109.4(4) . .
C1 C2 N2 105.8(4) . .
N1 C3 N2 109.9(4) . .
N1 C3 C4 124.9(4) . .
N2 C3 C4 125.2(4) . .
C6 C5 N2 120.3(4) . .
C10 C5 N2 119.4(4) . .
C10 C5 C6 120.3(5) . .
C7 C6 C5 120.1(5) . .
C6 C7 C8 120.9(4) . .
C7 C8 C11 121.3(4) . .
C9 C8 C7 117.7(4) . .
C9 C8 C11 121.0(4) . .
C10 C9 C8 120.8(4) . .
C5 C10 C9 120.1(5) . .
O1 C11 Cd1 58.6(2) . .
O1 C11 C8 116.6(4) . .
O2 C11 Cd1 64.6(2) . .
O2 C11 O1 123.2(4) . .
O2 C11 C8 120.1(5) . .
C8 C11 Cd1 172.8(4) . .

loop_
_geom_bond_atom_site_label_1
_geom_bond_atom_site_label_2
_geom_bond_distance
_geom_bond_site_symmetry_2
Cd1 O1 2.299(3) 7_556
Cd1 O1 2.299(3) .
Cd1 O2 2.431(3) .
Cd1 O2 2.431(3) 7_556
Cd1 N1 2.279(3) 5
Cd1 N1 2.279(3) 2_556
Cd1 C11 2.688(5) 7_556
Cd1 C11 2.688(5) .
O1 C11 1.265(6) .
O2 C11 1.251(6) .
N1 Cd1 2.279(3) 4_454
N1 C1 1.369(5) .
N1 C3 1.314(5) .
N2 C2 1.368(6) .
N2 C3 1.352(6) .
N2 C5 1.442(5) .
C1 C2 1.354(6) .
C3 C4 1.476(6) .
C5 C6 1.388(7) .
C5 C10 1.361(6) .
C6 C7 1.367(7) .
C7 C8 1.403(9) .
C8 C9 1.399(7) .
C8 C11 1.487(6) .
C9 C10 1.384(6) .

loop_
_platon_squeeze_void_nr
_platon_squeeze_void_average_x
_platon_squeeze_void_average_y
_platon_squeeze_void_average_z
_platon_squeeze_void_volume
_platon_squeeze_void_count_electrons
_platon_squeeze_void_content
1 0.000 0.000 -0.035 314 91 ' '
2 0.000 0.500 0.111 159 43 ' '
3 0.500 0.500 -0.036 314 91 ' '
4 0.500 0.000 -0.112 159 43 ' '
